data_7124309
loop_
_publ_author_name
'Bhabak, Krishna Pada'
'Bhattacherjee, Debojit'
'Sufian, Abu'
'Mahato, Sulendar K.'
'Begum, Samiyara'
'Banerjee, Kaustav'
'De, Sharmistha'
'Srivastava, Hemant Kumar'

_publ_section_title
;
 Trisulfides over Disulfides: Highly Selective Synthetic Strategies,
 Anti-proliferative Activities and Sustained H2S Release Profiles
;
_journal_name_full 'Chemical Communications'
_journal_paper_doi 10.1039/C9CC05562B
_journal_year 2019
_chemical_formula_moiety 'C14 H12 N2 O4 S3'
_chemical_formula_sum 'C14 H12 N2 O4 S3'
_chemical_formula_weight 368.44
_chemical_name_systematic 'Compound 5m'
_space_group_crystal_system monoclinic
_space_group_IT_number 4
_space_group_name_Hall 'P 2yb'
_space_group_name_H-M_alt 'P 1 21 1'
_symmetry_space_group_name_Hall 'P 2yb'
_symmetry_space_group_name_H-M 'P 1 21 1'
_atom_sites_solution_hydrogens geom
_atom_sites_solution_primary direct
_atom_sites_solution_secondary difmap
_audit_creation_method SHELXL-2016/4
_audit_update_record
;
2019-03-26 deposited with the CCDC.    2019-10-15 downloaded from the CCDC.
;
_cell_angle_alpha 90
_cell_angle_beta 90.12(2)
_cell_angle_gamma 90
_cell_formula_units_Z 2
_cell_length_a 4.6759(12)
_cell_length_b 14.355(4)
_cell_length_c 12.253(4)
_cell_measurement_reflns_used 1496
_cell_measurement_temperature 296(2)
_cell_measurement_theta_max 26.4
_cell_measurement_theta_min 1.7
_cell_volume 822.5(4)
_computing_cell_refinement 'Bruker SMART'
_computing_data_collection 'Bruker SMART'
_computing_data_reduction 'Bruker SAINT'
_computing_molecular_graphics 'Ortep-3 for windows'
_computing_publication_material 'WinGx publication routines'
_computing_structure_refinement 'SHELXL-2016/4 (Sheldrick, 2016)'
_computing_structure_solution 'SHELXL-2016/4 (Sheldrick, 2016)'
_diffrn_ambient_temperature 296(2)
_diffrn_measured_fraction_theta_full 1.000
_diffrn_measured_fraction_theta_max 0.974
_diffrn_measurement_device_type 'CCD area detector'
_diffrn_measurement_method 'phi and omega scans'
_diffrn_radiation_type MoK\a
_diffrn_radiation_wavelength 0.71073
_diffrn_reflns_av_R_equivalents 0.0442
_diffrn_reflns_av_unetI/netI 0.0764
_diffrn_reflns_Laue_measured_fraction_full 1.000
_diffrn_reflns_Laue_measured_fraction_max 0.974
_diffrn_reflns_limit_h_max 5
_diffrn_reflns_limit_h_min -5
_diffrn_reflns_limit_k_max 15
_diffrn_reflns_limit_k_min -17
_diffrn_reflns_limit_l_max 14
_diffrn_reflns_limit_l_min -15
_diffrn_reflns_number 5998
_diffrn_reflns_point_group_measured_fraction_full 0.890
_diffrn_reflns_point_group_measured_fraction_max 0.846
_diffrn_reflns_theta_full 25.242
_diffrn_reflns_theta_max 26.372
_diffrn_reflns_theta_min 1.662
_exptl_absorpt_coefficient_mu 0.470
_exptl_absorpt_correction_T_max 26.4
_exptl_absorpt_correction_T_min 1.7
_exptl_absorpt_correction_type empirical
_exptl_absorpt_process_details SADABS
_exptl_crystal_colour Colourless
_exptl_crystal_density_diffrn 1.488
_exptl_crystal_density_method 'not measured'
_exptl_crystal_description Rectangular
_exptl_crystal_F_000 380
_exptl_crystal_recrystallization_method 'Re-crystallisation from solvent: DIchloromethane and Methanol'
_exptl_crystal_size_max 0.170
_exptl_crystal_size_mid 0.110
_exptl_crystal_size_min 0.070
_refine_diff_density_max 0.173
_refine_diff_density_min -0.229
_refine_diff_density_rms 0.039
_refine_ls_abs_structure_details
;
 Flack x determined using 462 quotients [(I+)-(I-)]/[(I+)+(I-)]
 (Parsons, Flack and Wagner, Acta Cryst. B69 (2013) 249-259).
;
_refine_ls_abs_structure_Flack 0.07(13)
_refine_ls_extinction_method none
_refine_ls_goodness_of_fit_ref 0.904
_refine_ls_hydrogen_treatment constr
_refine_ls_matrix_type full
_refine_ls_number_parameters 208
_refine_ls_number_reflns 2856
_refine_ls_number_restraints 1
_refine_ls_restrained_S_all 0.904
_refine_ls_R_factor_all 0.0998
_refine_ls_R_factor_gt 0.0467
_refine_ls_shift/su_max 0.000
_refine_ls_shift/su_mean 0.000
_refine_ls_structure_factor_coef Fsqd
_refine_ls_weighting_details 'w=1/[\s^2^(Fo^2^)+(0.0600P)^2^] where P=(Fo^2^+2Fc^2^)/3'
_refine_ls_weighting_scheme calc
_refine_ls_wR_factor_gt 0.1084
_refine_ls_wR_factor_ref 0.1270
_reflns_Friedel_coverage 0.668
_reflns_Friedel_fraction_full 0.770
_reflns_Friedel_fraction_max 0.707
_reflns_number_gt 1496
_reflns_number_total 2856
_reflns_threshold_expression 'I > 2\s(I)'
_cod_data_source_file c9cc05562b2.cif
_cod_data_source_block shelx_CCDC1
_cod_depositor_comments
;
The following automatic conversions were performed:

'_exptl_absorpt_correction_type' value 'Empirical' changed to
'empirical' according to
/home/data/users/saulius/crontab/automatic-downloads/rss-feeds/RSC/lib/dictionaries/cif_core.dic
dictionary named 'cif_core.dic' version 2.4.2 from 2011-04-26.

Automatic conversion script
Id: cif_fix_values 4973 2017-02-22 13:04:09Z antanas 
;
_cod_database_code 7124309
_shelx_shelxl_version_number 2016/4
_shelx_space_group_comment
;
The symmetry employed for this shelxl refinement is uniquely defined
by the following loop, which should always be used as a source of
symmetry information in preference to the above space-group names.
They are only intended as comments.
;
_shelx_estimated_absorpt_t_min 0.924
_shelx_estimated_absorpt_t_max 0.968

loop_
_space_group_symop_operation_xyz
'x, y, z'
'-x, y+1/2, -z'

loop_
_atom_site_label
_atom_site_type_symbol
_atom_site_fract_x
_atom_site_fract_y
_atom_site_fract_z
_atom_site_U_iso_or_equiv
_atom_site_adp_type
_atom_site_occupancy
_atom_site_site_symmetry_order
_atom_site_calc_flag
_atom_site_refinement_flags_posn
_atom_site_refinement_flags_adp
S2 S 0.3092(3) 0.4579(3) 0.25003(15) 0.0765(5) Uani 1 1 d . .
S3 S 0.0518(5) 0.34483(16) 0.24696(16) 0.0837(8) Uani 1 1 d . .
S1 S 0.0515(5) 0.57105(16) 0.25292(16) 0.0835(7) Uani 1 1 d . .
C6 C 0.1203(14) 0.5942(5) 0.4766(6) 0.0651(19) Uani 1 1 d . .
C13 C 0.1203(14) 0.3225(5) 0.0235(6) 0.0661(19) Uani 1 1 d . .
C1 C 0.2238(15) 0.6818(7) 0.5005(7) 0.070(2) Uani 1 1 d . .
C8 C 0.2243(15) 0.2342(6) 0.0004(6) 0.0648(18) Uani 1 1 d . .
C9 C 0.4197(18) 0.2177(7) -0.0816(8) 0.086(3) Uani 1 1 d . .
H9 H 0.480477 0.157184 -0.095794 0.104 Uiso 1 1 calc R U
C5 C 0.230(2) 0.5218(6) 0.5400(9) 0.092(3) Uani 1 1 d . .
H5 H 0.167452 0.461252 0.527754 0.110 Uiso 1 1 calc R U
C2 C 0.424(2) 0.6964(9) 0.5828(9) 0.097(3) Uani 1 1 d . .
H2 H 0.491654 0.756291 0.596391 0.116 Uiso 1 1 calc R U
N2 N 0.1356(19) 0.1528(6) 0.0611(8) 0.100(2) Uani 1 1 d . .
C12 C 0.231(2) 0.3951(6) -0.0401(8) 0.095(3) Uani 1 1 d . .
H12 H 0.171562 0.456017 -0.027298 0.114 Uiso 1 1 calc R U
C11 C 0.429(3) 0.3770(10) -0.1224(9) 0.126(4) Uani 1 1 d . .
H11 H 0.498443 0.425483 -0.165249 0.151 Uiso 1 1 calc R U
C3 C 0.519(2) 0.6266(14) 0.6409(10) 0.125(4) Uani 1 1 d . .
H3 H 0.648048 0.637746 0.697235 0.150 Uiso 1 1 calc R U
C4 C 0.431(3) 0.5383(10) 0.6206(11) 0.120(4) Uani 1 1 d . .
H4 H 0.506125 0.489038 0.660812 0.144 Uiso 1 1 calc R U
C10 C 0.521(2) 0.2879(13) -0.1399(9) 0.116(4) Uani 1 1 d . .
H10 H 0.656288 0.276380 -0.193724 0.140 Uiso 1 1 calc R U
N1 N 0.135(2) 0.7647(6) 0.4388(8) 0.098(2) Uani 1 1 d . .
O2 O -0.056(3) 0.7607(7) 0.3780(9) 0.175(4) Uani 1 1 d . .
O3 O -0.057(3) 0.1571(7) 0.1227(9) 0.182(4) Uani 1 1 d . .
O1 O 0.257(2) 0.8347(7) 0.4529(11) 0.214(5) Uani 1 1 d . .
O4 O 0.253(2) 0.0822(6) 0.0457(10) 0.208(5) Uani 1 1 d . .
C7 C -0.0931(15) 0.5703(6) 0.3909(6) 0.084(2) Uani 1 1 d . .
H7A H -0.249876 0.614493 0.394622 0.101 Uiso 1 1 calc R U
H7B H -0.170137 0.508975 0.406120 0.101 Uiso 1 1 calc R U
C14 C -0.0911(16) 0.3458(6) 0.1098(6) 0.084(2) Uani 1 1 d . .
H14A H -0.247752 0.301655 0.105796 0.101 Uiso 1 1 calc R U
H14B H -0.168787 0.407214 0.094934 0.101 Uiso 1 1 calc R U

loop_
_atom_site_aniso_label
_atom_site_aniso_U_11
_atom_site_aniso_U_22
_atom_site_aniso_U_33
_atom_site_aniso_U_23
_atom_site_aniso_U_13
_atom_site_aniso_U_12
S2 0.0566(8) 0.1046(13) 0.0682(10) -0.0153(12) -0.0001(7) -0.0004(17)
S3 0.0951(16) 0.0782(18) 0.0778(18) -0.0031(11) 0.0088(12) 0.0040(13)
S1 0.0923(16) 0.0797(18) 0.0785(18) -0.0017(11) -0.0086(12) -0.0058(13)
C6 0.063(4) 0.062(5) 0.070(5) -0.006(4) 0.014(4) -0.006(4)
C13 0.067(4) 0.058(5) 0.074(5) -0.011(4) -0.018(4) -0.002(4)
C1 0.064(5) 0.076(6) 0.069(5) -0.010(4) 0.013(4) 0.003(4)
C8 0.066(4) 0.062(5) 0.066(5) -0.014(4) -0.012(4) -0.006(4)
C9 0.090(6) 0.091(7) 0.078(6) -0.030(6) -0.019(5) 0.006(5)
C5 0.125(7) 0.065(6) 0.086(7) 0.007(5) 0.027(6) 0.006(5)
C2 0.087(6) 0.123(9) 0.081(7) -0.042(7) 0.011(5) -0.007(6)
N2 0.119(7) 0.062(6) 0.117(7) -0.012(6) -0.017(5) -0.005(5)
C12 0.130(7) 0.068(6) 0.088(7) 0.003(5) -0.039(6) -0.004(5)
C11 0.148(10) 0.162(13) 0.067(7) 0.033(8) -0.016(7) -0.035(9)
C3 0.129(8) 0.169(14) 0.077(8) -0.031(9) 0.001(6) 0.043(11)
C4 0.155(11) 0.128(11) 0.077(8) 0.024(8) 0.017(7) 0.034(8)
C10 0.121(8) 0.148(11) 0.080(7) -0.020(9) 0.004(5) -0.015(9)
N1 0.127(7) 0.055(6) 0.111(7) -0.011(6) 0.011(5) 0.009(5)
O2 0.236(10) 0.097(7) 0.192(11) 0.032(7) -0.068(8) 0.033(7)
O3 0.238(10) 0.115(7) 0.194(10) 0.013(7) 0.072(9) -0.043(7)
O1 0.230(11) 0.084(6) 0.329(16) 0.017(8) -0.027(10) -0.032(7)
O4 0.256(11) 0.050(5) 0.318(15) 0.000(7) 0.042(10) 0.016(6)
C7 0.062(5) 0.098(6) 0.093(6) -0.019(5) 0.009(4) -0.003(4)
C14 0.069(5) 0.083(6) 0.099(6) -0.020(5) -0.011(4) 0.008(4)

loop_
_atom_type_symbol
_atom_type_description
_atom_type_scat_dispersion_real
_atom_type_scat_dispersion_imag
_atom_type_scat_source
C C 0.0033 0.0016 'International Tables Vol C Tables 4.2.6.8 and 6.1.1.4'
N N 0.0061 0.0033 'International Tables Vol C Tables 4.2.6.8 and 6.1.1.4'
O O 0.0106 0.0060 'International Tables Vol C Tables 4.2.6.8 and 6.1.1.4'
S S 0.1246 0.1234 'International Tables Vol C Tables 4.2.6.8 and 6.1.1.4'
H H 0.0000 0.0000 'International Tables Vol C Tables 4.2.6.8 and 6.1.1.4'

loop_
_geom_angle_atom_site_label_1
_geom_angle_atom_site_label_2
_geom_angle_atom_site_label_3
_geom_angle
S3 S2 S1 106.89(9)
C14 S3 S2 103.3(3)
C7 S1 S2 103.5(3)
C1 C6 C5 115.6(8)
C1 C6 C7 126.5(8)
C5 C6 C7 117.9(8)
C8 C13 C12 115.9(8)
C8 C13 C14 125.8(7)
C12 C13 C14 118.3(7)
C6 C1 C2 121.8(10)
C6 C1 N1 122.0(8)
C2 C1 N1 116.2(11)
C9 C8 C13 122.6(9)
C9 C8 N2 115.3(9)
C13 C8 N2 122.1(7)
C10 C9 C8 120.0(10)
C10 C9 H9 120.0
C8 C9 H9 120.0
C4 C5 C6 121.3(9)
C4 C5 H5 119.4
C6 C5 H5 119.4
C3 C2 C1 120.4(12)
C3 C2 H2 119.8
C1 C2 H2 119.8
O4 N2 O3 120.6(11)
O4 N2 C8 118.8(10)
O3 N2 C8 120.5(9)
C11 C12 C13 120.7(9)
C11 C12 H12 119.7
C13 C12 H12 119.7
C10 C11 C12 119.8(10)
C10 C11 H11 120.1
C12 C11 H11 120.1
C2 C3 C4 121.1(13)
C2 C3 H3 119.5
C4 C3 H3 119.5
C3 C4 C5 119.7(11)
C3 C4 H4 120.1
C5 C4 H4 120.1
C9 C10 C11 121.0(11)
C9 C10 H10 119.5
C11 C10 H10 119.5
O2 N1 O1 120.8(11)
O2 N1 C1 120.4(9)
O1 N1 C1 118.8(11)
C6 C7 S1 113.8(5)
C6 C7 H7A 108.8
S1 C7 H7A 108.8
C6 C7 H7B 108.8
S1 C7 H7B 108.8
H7A C7 H7B 107.7
C13 C14 S3 114.5(5)
C13 C14 H14A 108.6
S3 C14 H14A 108.6
C13 C14 H14B 108.6
S3 C14 H14B 108.6
H14A C14 H14B 107.6

loop_
_geom_bond_atom_site_label_1
_geom_bond_atom_site_label_2
_geom_bond_distance
S2 S3 2.021(4)
S2 S1 2.023(4)
S3 C14 1.807(8)
S1 C7 1.822(8)
C6 C1 1.379(10)
C6 C5 1.395(12)
C6 C7 1.487(10)
C13 C8 1.388(10)
C13 C12 1.401(11)
C13 C14 1.487(10)
C1 C2 1.391(12)
C1 N1 1.470(12)
C8 C9 1.380(11)
C8 N2 1.446(11)
C9 C10 1.324(15)
C9 H9 0.9300
C5 C4 1.382(15)
C5 H5 0.9300
C2 C3 1.306(15)
C2 H2 0.9300
N2 O4 1.168(10)
N2 O3 1.176(9)
C12 C11 1.396(15)
C12 H12 0.9300
C11 C10 1.367(17)
C11 H11 0.9300
C3 C4 1.355(17)
C3 H3 0.9300
C4 H4 0.9300
C10 H10 0.9300
N1 O2 1.160(10)
N1 O1 1.168(11)
C7 H7A 0.9700
C7 H7B 0.9700
C14 H14A 0.9700
C14 H14B 0.9700

loop_
_geom_torsion_atom_site_label_1
_geom_torsion_atom_site_label_2
_geom_torsion_atom_site_label_3
_geom_torsion_atom_site_label_4
_geom_torsion
C5 C6 C1 C2 -0.1(10)
C7 C6 C1 C2 -179.9(6)
C5 C6 C1 N1 178.2(6)
C7 C6 C1 N1 -1.7(10)
C12 C13 C8 C9 -1.4(11)
C14 C13 C8 C9 179.6(7)
C12 C13 C8 N2 178.4(6)
C14 C13 C8 N2 -0.6(11)
C13 C8 C9 C10 1.7(13)
N2 C8 C9 C10 -178.1(8)
C1 C6 C5 C4 -0.4(11)
C7 C6 C5 C4 179.5(7)
C6 C1 C2 C3 -0.7(13)
N1 C1 C2 C3 -179.1(8)
C9 C8 N2 O4 7.9(13)
C13 C8 N2 O4 -171.9(10)
C9 C8 N2 O3 -170.0(11)
C13 C8 N2 O3 10.2(14)
C8 C13 C12 C11 1.2(11)
C14 C13 C12 C11 -179.8(8)
C13 C12 C11 C10 -1.3(15)
C1 C2 C3 C4 2.1(16)
C2 C3 C4 C5 -2.6(17)
C6 C5 C4 C3 1.7(14)
C8 C9 C10 C11 -1.7(16)
C12 C11 C10 C9 1.5(17)
C6 C1 N1 O2 10.8(13)
C2 C1 N1 O2 -170.8(10)
C6 C1 N1 O1 -169.9(10)
C2 C1 N1 O1 8.5(13)
C1 C6 C7 S1 75.9(8)
C5 C6 C7 S1 -103.9(7)
S2 S1 C7 C6 70.6(6)
C8 C13 C14 S3 75.2(9)
C12 C13 C14 S3 -103.7(8)
S2 S3 C14 C13 70.3(6)
